data_4060881
loop_
_publ_author_name
'Landis, Clark R.'
'Nelson, Ryan C.'
'Jin, Wiechang'
'Bowman, Amanda C.'

_publ_section_title
;
 Synthesis, Characterization, and Transition-Metal Complexes of
 3,4-Diazaphospholanes
;
_journal_coden_ASTM ORGND7
_journal_issue 6
_journal_name_full Organometallics
_journal_page_first 1377
_journal_page_last 1391
_journal_paper_doi 10.1021/om050922g
_journal_volume 25
_journal_year 2006
_chemical_formula_moiety 'C57 H50 Cl N4 O P2 Rh'
_chemical_formula_sum 'C57 H50 Cl N4 O P2 Rh'
_chemical_formula_weight 1007.31
_space_group_IT_number 15
_symmetry_cell_setting monoclinic
_symmetry_space_group_name_Hall '-C 2yc'
_symmetry_space_group_name_H-M 'C 1 2/c 1'
_cell_angle_alpha 90.00
_cell_angle_beta 99.0950(10)
_cell_angle_gamma 90.00
_cell_formula_units_Z 4
_cell_length_a 16.6469(13)
_cell_length_b 14.1423(11)
_cell_length_c 20.3512(15)
_cell_measurement_temperature 100(2)
_cell_volume 4731.0(6)
_diffrn_ambient_temperature 100(2)
_exptl_crystal_density_diffrn 1.414
_cod_duplicate_entry 4074826
_cod_depositor_comments
;
The following automatic conversions were performed:
'_symmetry_cell_setting' value 'Monoclinic' changed to 'monoclinic'
according to '/home/saulius/struct/CIF-dictionaries/cif_core.dic'
dictionary named 'cif_core.dic' version 2.4.1 from 2010-06-29.

Automatic conversion script
Id: cif_fix_enum 1527 2010-12-29 10:47:43Z saulius 
;
_cod_original_sg_symbol_H-M 'C 2/c'
_cod_database_code 4060881

loop_
_symmetry_equiv_pos_as_xyz
'x, y, z'
'-x, y, -z+1/2'
'x+1/2, y+1/2, z'
'-x+1/2, y+1/2, -z+1/2'
'-x, -y, -z'
'x, -y, z-1/2'
'-x+1/2, -y+1/2, -z'
'x+1/2, -y+1/2, z-1/2'

loop_
_atom_site_label
_atom_site_type_symbol
_atom_site_fract_x
_atom_site_fract_y
_atom_site_fract_z
_atom_site_U_iso_or_equiv
_atom_site_adp_type
_atom_site_occupancy
_atom_site_symmetry_multiplicity
_atom_site_calc_flag
_atom_site_refinement_flags
_atom_site_disorder_assembly
_atom_site_disorder_group
Rh Rh 0.0000 0.658509(11) 0.2500 0.01750(7) Uani 1 2 d S . .
P1 P 0.05262(2) 0.65382(3) 0.151381(19) 0.01676(9) Uani 1 1 d . . .
Cl Cl 0.0000 0.82567(4) 0.2500 0.03597(16) Uani 1 2 d S . .
O O 0.0000 0.44982(12) 0.2500 0.0346(4) Uani 1 2 d S . .
N1 N 0.06658(8) 0.75778(9) 0.04512(6) 0.0176(3) Uani 1 1 d . . .
N2 N -0.01847(8) 0.72338(9) 0.03453(6) 0.0190(3) Uani 1 1 d . . .
C1 C -0.02215(9) 0.63620(11) 0.07399(7) 0.0183(3) Uani 1 1 d . . .
H1 H -0.0040 0.5816 0.0487 0.022 Uiso 1 1 calc R . .
C2 C -0.10860(9) 0.61850(12) 0.08535(8) 0.0202(3) Uani 1 1 d . . .
C3 C -0.13733(10) 0.52690(12) 0.08804(8) 0.0233(3) Uani 1 1 d . . .
H3 H -0.1021 0.4752 0.0839 0.028 Uiso 1 1 calc R . .
C4 C -0.21731(10) 0.50996(13) 0.09681(9) 0.0279(4) Uani 1 1 d . . .
H4 H -0.2363 0.4468 0.0986 0.033 Uiso 1 1 calc R . .
C5 C -0.26904(10) 0.58412(14) 0.10285(9) 0.0317(4) Uani 1 1 d . . .
H5 H -0.3240 0.5726 0.1078 0.038 Uiso 1 1 calc R . .
C6 C -0.24033(12) 0.67553(15) 0.10158(13) 0.0447(5) Uani 1 1 d . . .
H6 H -0.2755 0.7270 0.1067 0.054 Uiso 1 1 calc R . .
C7 C -0.16050(11) 0.69317(14) 0.09295(11) 0.0373(5) Uani 1 1 d . . .
H7 H -0.1414 0.7564 0.0923 0.045 Uiso 1 1 calc R . .
C8 C -0.03863(10) 0.70002(12) -0.03634(8) 0.0228(3) Uani 1 1 d . . .
H8A H -0.0958 0.6782 -0.0461 0.027 Uiso 1 1 calc R . .
H8B H -0.0033 0.6477 -0.0470 0.027 Uiso 1 1 calc R . .
C9 C -0.02751(9) 0.78418(12) -0.07929(8) 0.0232(3) Uani 1 1 d . . .
C10 C -0.06383(10) 0.78648(14) -0.14573(9) 0.0284(4) Uani 1 1 d . . .
H10 H -0.0959 0.7346 -0.1642 0.034 Uiso 1 1 calc R . .
C11 C -0.05341(11) 0.86423(15) -0.18499(9) 0.0334(4) Uani 1 1 d . . .
H11 H -0.0786 0.8656 -0.2302 0.040 Uiso 1 1 calc R . .
C12 C -0.00647(12) 0.93978(14) -0.15852(9) 0.0327(4) Uani 1 1 d . . .
H12 H -0.0005 0.9937 -0.1852 0.039 Uiso 1 1 calc R . .
C13 C 0.03197(11) 0.93653(13) -0.09279(9) 0.0279(4) Uani 1 1 d . . .
H13 H 0.0655 0.9876 -0.0749 0.033 Uiso 1 1 calc R . .
C14 C 0.02158(10) 0.85862(12) -0.05285(8) 0.0228(3) Uani 1 1 d . . .
C15 C 0.06308(10) 0.85484(11) 0.01849(8) 0.0223(3) Uani 1 1 d . . .
H15A H 0.1191 0.8799 0.0214 0.027 Uiso 1 1 calc R . .
H15B H 0.0333 0.8957 0.0460 0.027 Uiso 1 1 calc R . .
C16 C 0.09149(9) 0.76392(11) 0.11765(7) 0.0178(3) Uani 1 1 d . . .
H16 H 0.0637 0.8194 0.1347 0.021 Uiso 1 1 calc R . .
C17 C 0.18224(9) 0.77600(11) 0.13649(8) 0.0204(3) Uani 1 1 d . . .
C18 C 0.23571(10) 0.74693(12) 0.09415(9) 0.0252(3) Uani 1 1 d . . .
H18 H 0.2150 0.7207 0.0519 0.030 Uiso 1 1 calc R . .
C19 C 0.31903(11) 0.75618(13) 0.11354(10) 0.0321(4) Uani 1 1 d . . .
H19 H 0.3551 0.7370 0.0843 0.038 Uiso 1 1 calc R . .
C20 C 0.34989(11) 0.79327(13) 0.17529(10) 0.0339(4) Uani 1 1 d . . .
H20 H 0.4070 0.7985 0.1888 0.041 Uiso 1 1 calc R . .
C21 C 0.29716(11) 0.82266(13) 0.21731(10) 0.0315(4) Uani 1 1 d . . .
H21 H 0.3182 0.8490 0.2594 0.038 Uiso 1 1 calc R . .
C22 C 0.21356(10) 0.81387(12) 0.19830(8) 0.0256(3) Uani 1 1 d . . .
H22 H 0.1777 0.8338 0.2276 0.031 Uiso 1 1 calc R . .
C23 C 0.13586(9) 0.57120(11) 0.14868(8) 0.0200(3) Uani 1 1 d . . .
C24 C 0.15370(10) 0.52655(12) 0.09158(8) 0.0239(3) Uani 1 1 d . . .
H24 H 0.1169 0.5319 0.0510 0.029 Uiso 1 1 calc R . .
C25 C 0.22482(10) 0.47427(12) 0.09345(9) 0.0278(4) Uani 1 1 d . . .
H25 H 0.2355 0.4422 0.0547 0.033 Uiso 1 1 calc R . .
C26 C 0.27986(10) 0.46903(13) 0.15178(10) 0.0301(4) Uani 1 1 d . . .
H26 H 0.3287 0.4339 0.1529 0.036 Uiso 1 1 calc R . .
C27 C 0.26401(11) 0.51490(13) 0.20873(9) 0.0292(4) Uani 1 1 d . . .
H27 H 0.3026 0.5125 0.2484 0.035 Uiso 1 1 calc R . .
C28 C 0.19158(10) 0.56434(12) 0.20765(8) 0.0250(3) Uani 1 1 d . . .
H28 H 0.1799 0.5936 0.2471 0.030 Uiso 1 1 calc R . .
C29 C 0.0000 0.52989(17) 0.2500 0.0226(5) Uani 1 2 d S . .

loop_
_atom_site_aniso_label
_atom_site_aniso_U_11
_atom_site_aniso_U_22
_atom_site_aniso_U_33
_atom_site_aniso_U_23
_atom_site_aniso_U_13
_atom_site_aniso_U_12
Rh 0.01893(10) 0.01857(10) 0.01628(10) 0.000 0.00679(7) 0.000
P1 0.01600(19) 0.0189(2) 0.01634(19) -0.00038(14) 0.00545(15) -0.00047(14)
Cl 0.0601(4) 0.0202(3) 0.0357(3) 0.000 0.0327(3) 0.000
O 0.0434(11) 0.0217(9) 0.0396(10) 0.000 0.0095(8) 0.000
N1 0.0155(6) 0.0209(6) 0.0171(6) 0.0000(5) 0.0043(5) -0.0034(5)
N2 0.0156(6) 0.0223(7) 0.0194(6) 0.0014(5) 0.0042(5) -0.0026(5)
C1 0.0179(7) 0.0203(7) 0.0174(7) -0.0014(6) 0.0048(6) -0.0008(6)
C2 0.0179(7) 0.0244(8) 0.0186(7) 0.0002(6) 0.0042(6) -0.0018(6)
C3 0.0223(8) 0.0244(8) 0.0234(8) 0.0008(6) 0.0046(6) -0.0016(6)
C4 0.0257(8) 0.0293(9) 0.0292(9) 0.0024(7) 0.0061(7) -0.0084(7)
C5 0.0185(8) 0.0414(10) 0.0366(10) 0.0062(8) 0.0088(7) -0.0044(7)
C6 0.0271(10) 0.0346(10) 0.0777(16) 0.0048(10) 0.0247(10) 0.0045(8)
C7 0.0260(9) 0.0253(9) 0.0647(14) 0.0015(9) 0.0195(9) -0.0010(7)
C8 0.0216(8) 0.0271(8) 0.0196(8) -0.0013(6) 0.0025(6) -0.0027(6)
C9 0.0187(7) 0.0305(9) 0.0215(8) 0.0031(7) 0.0070(6) 0.0037(6)
C10 0.0231(8) 0.0395(10) 0.0234(8) 0.0008(7) 0.0059(7) 0.0037(7)
C11 0.0298(9) 0.0494(11) 0.0223(8) 0.0091(8) 0.0084(7) 0.0107(8)
C12 0.0374(10) 0.0356(10) 0.0284(9) 0.0120(8) 0.0156(8) 0.0099(8)
C13 0.0290(9) 0.0271(8) 0.0305(9) 0.0045(7) 0.0136(7) 0.0049(7)
C14 0.0214(8) 0.0273(8) 0.0218(8) 0.0032(6) 0.0095(6) 0.0050(6)
C15 0.0253(8) 0.0207(8) 0.0221(8) 0.0005(6) 0.0075(6) -0.0022(6)
C16 0.0193(7) 0.0187(7) 0.0167(7) -0.0017(6) 0.0073(6) -0.0022(6)
C17 0.0194(7) 0.0195(7) 0.0224(8) 0.0007(6) 0.0042(6) -0.0032(6)
C18 0.0234(8) 0.0248(8) 0.0285(9) -0.0032(7) 0.0080(7) -0.0025(6)
C19 0.0226(9) 0.0294(9) 0.0464(11) -0.0055(8) 0.0124(8) -0.0003(7)
C20 0.0185(8) 0.0307(9) 0.0500(11) -0.0027(8) -0.0018(8) -0.0006(7)
C21 0.0287(9) 0.0300(9) 0.0326(10) -0.0034(7) -0.0048(7) -0.0012(7)
C22 0.0273(9) 0.0258(8) 0.0237(8) -0.0011(7) 0.0040(7) -0.0020(7)
C23 0.0171(7) 0.0202(7) 0.0239(8) 0.0010(6) 0.0066(6) 0.0000(6)
C24 0.0213(8) 0.0258(8) 0.0251(8) -0.0021(6) 0.0048(6) 0.0002(6)
C25 0.0252(8) 0.0282(9) 0.0322(9) -0.0041(7) 0.0115(7) 0.0018(7)
C26 0.0220(8) 0.0290(9) 0.0407(10) 0.0057(8) 0.0097(7) 0.0058(7)
C27 0.0243(8) 0.0310(9) 0.0315(9) 0.0055(7) 0.0018(7) 0.0015(7)
C28 0.0251(8) 0.0263(8) 0.0241(8) 0.0011(7) 0.0050(6) 0.0003(7)
C29 0.0228(11) 0.0264(12) 0.0196(10) 0.000 0.0067(8) 0.000

loop_
_geom_bond_atom_site_label_1
_geom_bond_atom_site_label_2
_geom_bond_distance
_geom_bond_site_symmetry_2
_geom_bond_publ_flag
Rh C29 1.819(2) . ?
Rh P1 2.3142(4) . ?
Rh P1 2.3142(4) 2 ?
Rh Cl 2.3640(6) . ?
P1 C23 1.8199(16) . ?
P1 C16 1.8588(15) . ?
P1 C1 1.8634(16) . ?
O C29 1.132(3) . ?
N1 C16 1.4713(19) . ?
N1 C15 1.474(2) . ?
N1 N2 1.4803(17) . ?
N2 C8 1.466(2) . ?
N2 C1 1.478(2) . ?
C1 C2 1.514(2) . ?
C1 H1 1.0000 . ?
C2 C3 1.385(2) . ?
C2 C7 1.388(2) . ?
C3 C4 1.392(2) . ?
C3 H3 0.9500 . ?
C4 C5 1.375(3) . ?
C4 H4 0.9500 . ?
C5 C6 1.380(3) . ?
C5 H5 0.9500 . ?
C6 C7 1.390(3) . ?
C6 H6 0.9500 . ?
C7 H7 0.9500 . ?
C8 C9 1.505(2) . ?
C8 H8A 0.9900 . ?
C8 H8B 0.9900 . ?
C9 C14 1.388(2) . ?
C9 C10 1.391(2) . ?
C10 C11 1.386(3) . ?
C10 H10 0.9500 . ?
C11 C12 1.382(3) . ?
C11 H11 0.9500 . ?
C12 C13 1.389(3) . ?
C12 H12 0.9500 . ?
C13 C14 1.396(2) . ?
C13 H13 0.9500 . ?
C14 C15 1.507(2) . ?
C15 H15A 0.9900 . ?
C15 H15B 0.9900 . ?
C16 C17 1.509(2) . ?
C16 H16 1.0000 . ?
C17 C22 1.391(2) . ?
C17 C18 1.395(2) . ?
C18 C19 1.387(2) . ?
C18 H18 0.9500 . ?
C19 C20 1.384(3) . ?
C19 H19 0.9500 . ?
C20 C21 1.383(3) . ?
C20 H20 0.9500 . ?
C21 C22 1.390(2) . ?
C21 H21 0.9500 . ?
C22 H22 0.9500 . ?
C23 C24 1.395(2) . ?
C23 C28 1.399(2) . ?
C24 C25 1.391(2) . ?
C24 H24 0.9500 . ?
C25 C26 1.382(3) . ?
C25 H25 0.9500 . ?
C26 C27 1.389(3) . ?
C26 H26 0.9500 . ?
C27 C28 1.391(2) . ?
C27 H27 0.9500 . ?
C28 H28 0.9500 . ?
